data_1008255
loop_
_publ_author_name
'Levy, J. H.'
'Taylor, J. C.'
'Wilson, P. W.'

_publ_section_title
;
 The structures of fluorides-XVII: neutron diffraction study of \a-uranium
 oxide tetrafluoride
;
_journal_coden_ASTM JINCAO
_journal_issue 11
_journal_name_full 'Journal of Inorganic and Nuclear Chemistry'
_journal_page_first 1989
_journal_page_last 1991
_journal_paper_doi 10.1016/0022-1902(77)80531-9
_journal_volume 39
_journal_year 1977
_chemical_formula_structural 'U O F4'
_chemical_formula_sum 'F4 O U'
_chemical_name_systematic 'Uranium(VI) oxide tetrafluoride - \a'
_space_group_IT_number 160
_symmetry_cell_setting trigonal
_symmetry_space_group_name_Hall 'R 3 -2"'
_symmetry_space_group_name_H-M 'R 3 m :H'
_cell_angle_alpha 90
_cell_angle_beta 90
_cell_angle_gamma 120
_cell_formula_units_Z 9
_cell_length_a 13.095(6)
_cell_length_b 13.095(6)
_cell_length_c 5.658(2)
_cell_volume 840.2
_refine_ls_R_factor_all 0.15
_cod_original_sg_symbol_H-M 'R 3 m H'
_cod_database_code 1008255

loop_
_symmetry_equiv_pos_as_xyz
x,y,z
-y,x-y,z
y-x,-x,z
-y,-x,z
x,x-y,z
y-x,y,z
1/3+x,2/3+y,2/3+z
2/3+x,1/3+y,1/3+z
1/3-y,2/3+x-y,2/3+z
2/3-y,1/3+x-y,1/3+z
1/3-x+y,2/3-x,2/3+z
2/3-x+y,1/3-x,1/3+z
1/3-y,2/3-x,2/3+z
2/3-y,1/3-x,1/3+z
1/3+x,2/3+x-y,2/3+z
2/3+x,1/3+x-y,1/3+z
1/3-x+y,2/3+y,2/3+z
2/3-x+y,1/3+y,1/3+z

loop_
_atom_site_label
_atom_site_type_symbol
_atom_site_symmetry_multiplicity
_atom_site_Wyckoff_symbol
_atom_site_fract_x
_atom_site_fract_y
_atom_site_fract_z
_atom_site_occupancy
_atom_site_attached_hydrogens
_atom_site_calc_flag
U1 U6+ 9 b 0.8623(4) -0.8623(4) 0. 1. 0 d
O1 O2- 9 b 0.4666(6) -0.4666(6) 0.1226(34) 1. 0 d
F1 F1- 9 b 0.5912(5) -0.5912(5) 0.5490(31) 1. 0 d
F2 F1- 18 c 0.0445(9) 0.7589(10) 0.9146(27) 1. 0 d
F3 F1- 9 b 0.2514(7) -0.2514(7) 0.3862(42) 1. 0 d

loop_
_atom_type_symbol
_atom_type_oxidation_number
U6+ 6.000
O2- -2.000
F1- -1.000
